data_4313093
loop_
_publ_author_name
'Judith Bravo'
'Carlos Cativiela'
'Julio E. Chaves'
'Rafael Navarro'
'Esteban P. Urriolabeitia'

_publ_section_title
;
 31P NMR Spectroscopy as a Powerful Tool for the Determination of
 Enantiomeric Excess and Absolute Configurations of \a-Amino Acids
;
_journal_name_full 'Inorganic Chemistry'
_journal_page_first 1006
_journal_page_last 1013
_journal_paper_doi 10.1021/ic0204878
_journal_volume 42
_journal_year 2003
_chemical_formula_sum 'C33 H38 Cl N3 O10 P2 Pd'
_chemical_formula_weight 840.45
_chemical_name_systematic
;
    ?
;
_space_group_IT_number 19
_symmetry_cell_setting orthorhombic
_symmetry_space_group_name_Hall 'P 2ac 2ab'
_symmetry_space_group_name_H-M 'P 21 21 21'
_atom_sites_solution_hydrogens geom
_atom_sites_solution_primary direct
_atom_sites_solution_secondary difmap
_audit_creation_method SHELXL-97
_cell_angle_alpha 90.00
_cell_angle_beta 90.00
_cell_angle_gamma 90.00
_cell_formula_units_Z 4
_cell_length_a 9.7196(10)
_cell_length_b 18.6420(19)
_cell_length_c 20.499(2)
_cell_measurement_temperature 100(2)
_cell_volume 3714.3(6)
_computing_cell_refinement 'Bruker SMART'
_computing_data_collection 'Bruker SMART'
_computing_data_reduction 'Bruker SHELXTL'
_computing_molecular_graphics 'Bruker SHELXTL'
_computing_publication_material 'Bruker SHELXTL'
_computing_structure_refinement 'SHELXL-97 (Sheldrick, 1997)'
_computing_structure_solution 'SHELXS-97 (Sheldrick, 1990)'
_diffrn_ambient_temperature 100(2)
_diffrn_measured_fraction_theta_full 1.000
_diffrn_measured_fraction_theta_max 1.000
_diffrn_measurement_device_type 'CCD area detector'
_diffrn_measurement_method 'phi and omega scans'
_diffrn_radiation_monochromator graphite
_diffrn_radiation_source 'fine-focus sealed tube'
_diffrn_radiation_type MoK\a
_diffrn_radiation_wavelength 0.71073
_diffrn_reflns_av_R_equivalents 0.0832
_diffrn_reflns_av_sigmaI/netI 0.1294
_diffrn_reflns_limit_h_max 10
_diffrn_reflns_limit_h_min -8
_diffrn_reflns_limit_k_max 20
_diffrn_reflns_limit_k_min -20
_diffrn_reflns_limit_l_max 22
_diffrn_reflns_limit_l_min -22
_diffrn_reflns_number 17447
_diffrn_reflns_theta_full 23.26
_diffrn_reflns_theta_max 23.26
_diffrn_reflns_theta_min 1.99
_exptl_absorpt_coefficient_mu 0.716
_exptl_absorpt_correction_T_max 0.9254
_exptl_absorpt_correction_T_min 0.8602
_exptl_absorpt_correction_type none
_exptl_crystal_density_diffrn 1.503
_exptl_crystal_density_method 'not measured'
_exptl_crystal_F_000 1720
_exptl_crystal_size_max 0.22
_exptl_crystal_size_mid 0.13
_exptl_crystal_size_min 0.11
_refine_diff_density_max 0.719
_refine_diff_density_min -0.562
_refine_diff_density_rms 0.088
_refine_ls_abs_structure_details 'Flack H D (1983), Acta Cryst. A39, 876-881'
_refine_ls_abs_structure_Flack 0.01(4)
_refine_ls_extinction_method none
_refine_ls_goodness_of_fit_ref 0.896
_refine_ls_hydrogen_treatment mixed
_refine_ls_matrix_type full
_refine_ls_number_parameters 452
_refine_ls_number_reflns 5348
_refine_ls_number_restraints 0
_refine_ls_restrained_S_all 0.896
_refine_ls_R_factor_all 0.0682
_refine_ls_R_factor_gt 0.0491
_refine_ls_shift/su_max 0.000
_refine_ls_shift/su_mean 0.000
_refine_ls_structure_factor_coef Fsqd
_refine_ls_weighting_details 'calc w=1/[\s^2^(Fo^2^)+(0.0050P)^2^+0.0000P] where P=(Fo^2^+2Fc^2^)/3'
_refine_ls_weighting_scheme calc
_refine_ls_wR_factor_gt 0.0754
_refine_ls_wR_factor_ref 0.0797
_reflns_number_gt 4205
_reflns_number_total 5348
_reflns_threshold_expression >2sigma(I)
_cod_data_source_file ic0204878.cif
_cod_data_source_block ic0204878
_cod_depositor_comments
;
The following automatic conversions were performed:

'_symmetry_cell_setting' value 'Orthorhombic' changed to
'orthorhombic' according to the built-in table from CIF Core
dictionary named 'cif_core.dic' version 2.4.1 from 2010-06-29.

Automatic conversion script
Id: cif_fix_values 1646 2011-03-28 12:23:43Z adriana 
;
_cod_original_cell_volume 3714.3(7)
_cod_database_code 4313093

loop_
_symmetry_equiv_pos_as_xyz
'x, y, z'
'-x+1/2, -y, z+1/2'
'-x, y+1/2, -z+1/2'
'x+1/2, -y+1/2, -z'

loop_
_atom_site_label
_atom_site_type_symbol
_atom_site_fract_x
_atom_site_fract_y
_atom_site_fract_z
_atom_site_U_iso_or_equiv
_atom_site_adp_type
_atom_site_occupancy
_atom_site_symmetry_multiplicity
_atom_site_calc_flag
_atom_site_refinement_flags
_atom_site_disorder_assembly
_atom_site_disorder_group
Pd1 Pd 0.70634(6) 0.00773(3) 0.17605(3) 0.01689(15) Uani 1 1 d . . .
P1 P 0.5749(2) -0.08550(11) 0.14580(10) 0.0175(5) Uani 1 1 d . . .
P2 P 0.8123(2) -0.06275(10) 0.24785(9) 0.0194(5) Uani 1 1 d . . .
N1 N 0.8216(6) 0.0998(3) 0.1945(2) 0.0222(17) Uani 1 1 d . . .
H1A H 0.8165 0.1105 0.2383 0.027 Uiso 1 1 calc R . .
H1C H 0.9123 0.0910 0.1846 0.027 Uiso 1 1 calc R . .
N2 N 0.5378(6) -0.1484(3) 0.1985(3) 0.0179(16) Uani 1 1 d . . .
H2A H 0.5510 -0.1925 0.1844 0.021 Uiso 1 1 calc R . .
N3 N 0.7108(7) -0.0952(3) 0.3036(2) 0.0207(16) Uani 1 1 d . . .
H3A H 0.7481 -0.1212 0.3347 0.025 Uiso 1 1 calc R . .
O1 O 0.9610(6) 0.1428(3) 0.0855(3) 0.0352(16) Uani 1 1 d . . .
H1B H 1.0217 0.1612 0.0616 0.053 Uiso 1 1 calc R . .
O2 O 0.6098(6) 0.1888(3) 0.0740(3) 0.0293(15) Uani 1 1 d . . .
O3 O 0.6263(5) 0.0753(3) 0.1061(2) 0.0210(13) Uani 1 1 d . . .
C1 C 0.4197(9) -0.0496(4) 0.1097(4) 0.021(2) Uani 1 1 d . . .
C2 C 0.3551(7) 0.0099(4) 0.1353(3) 0.022(2) Uani 1 1 d . . .
H2B H 0.3941 0.0327 0.1723 0.027 Uiso 1 1 calc R . .
C3 C 0.2352(8) 0.0373(4) 0.1087(3) 0.023(2) Uani 1 1 d . . .
H3B H 0.1931 0.0784 0.1274 0.028 Uiso 1 1 calc R . .
C4 C 0.1769(8) 0.0043(4) 0.0547(3) 0.026(2) Uani 1 1 d . . .
H4A H 0.0948 0.0230 0.0361 0.032 Uiso 1 1 calc R . .
C5 C 0.2376(8) -0.0547(4) 0.0286(4) 0.028(2) Uani 1 1 d . . .
H5A H 0.1961 -0.0775 -0.0079 0.033 Uiso 1 1 calc R . .
C6 C 0.3591(8) -0.0827(4) 0.0541(3) 0.022(2) Uani 1 1 d . . .
H6A H 0.4011 -0.1234 0.0345 0.027 Uiso 1 1 calc R . .
C7 C 0.6618(8) -0.1321(4) 0.0807(3) 0.020(2) Uani 1 1 d . . .
C8 C 0.6841(9) -0.2056(4) 0.0809(4) 0.027(2) Uani 1 1 d . . .
H8A H 0.6497 -0.2341 0.1157 0.033 Uiso 1 1 calc R . .
C9 C 0.7571(8) -0.2377(4) 0.0298(3) 0.032(2) Uani 1 1 d . . .
H9A H 0.7698 -0.2882 0.0292 0.039 Uiso 1 1 calc R . .
C10 C 0.8102(9) -0.1960(4) -0.0193(4) 0.031(2) Uani 1 1 d . . .
H10A H 0.8609 -0.2176 -0.0538 0.037 Uiso 1 1 calc R . .
C11 C 0.7902(9) -0.1233(4) -0.0187(3) 0.029(2) Uani 1 1 d . . .
H11A H 0.8278 -0.0948 -0.0528 0.035 Uiso 1 1 calc R . .
C12 C 0.7160(8) -0.0905(4) 0.0307(3) 0.024(2) Uani 1 1 d . . .
H12A H 0.7024 -0.0400 0.0304 0.029 Uiso 1 1 calc R . .
C13 C 0.9421(7) -0.0122(4) 0.2899(3) 0.0189(19) Uani 1 1 d . . .
C14 C 1.0664(8) 0.0090(4) 0.2606(3) 0.0240(19) Uani 1 1 d . . .
H14A H 1.0880 -0.0089 0.2185 0.029 Uiso 1 1 calc R . .
C15 C 1.1572(8) 0.0542(4) 0.2903(4) 0.027(2) Uani 1 1 d . . .
H15A H 1.2389 0.0683 0.2683 0.032 Uiso 1 1 calc R . .
C16 C 1.1306(9) 0.0792(4) 0.3516(4) 0.029(2) Uani 1 1 d . . .
H16A H 1.1938 0.1105 0.3726 0.035 Uiso 1 1 calc R . .
C17 C 1.0110(8) 0.0586(4) 0.3830(4) 0.028(2) Uani 1 1 d . . .
H17A H 0.9935 0.0754 0.4259 0.033 Uiso 1 1 calc R . .
C18 C 0.9178(8) 0.0147(4) 0.3533(3) 0.029(2) Uani 1 1 d . . .
H18A H 0.8356 0.0020 0.3756 0.035 Uiso 1 1 calc R . .
C19 C 0.9062(8) -0.1357(4) 0.2089(4) 0.020(2) Uani 1 1 d . . .
C20 C 0.9080(9) -0.2026(4) 0.2364(4) 0.029(2) Uani 1 1 d . . .
H20A H 0.8589 -0.2106 0.2758 0.034 Uiso 1 1 calc R . .
C21 C 0.9792(9) -0.2584(5) 0.2082(4) 0.034(3) Uani 1 1 d . . .
H21A H 0.9784 -0.3045 0.2280 0.041 Uiso 1 1 calc R . .
C22 C 1.0517(8) -0.2473(5) 0.1513(4) 0.028(2) Uani 1 1 d . . .
H22A H 1.1020 -0.2853 0.1317 0.034 Uiso 1 1 calc R . .
C23 C 1.0500(8) -0.1801(4) 0.1235(4) 0.030(2) Uani 1 1 d . . .
H23A H 1.0996 -0.1721 0.0842 0.036 Uiso 1 1 calc R . .
C24 C 0.9785(8) -0.1245(4) 0.1509(4) 0.024(2) Uani 1 1 d . . .
H24A H 0.9781 -0.0786 0.1307 0.028 Uiso 1 1 calc R . .
C25 C 0.4856(8) -0.1428(4) 0.2658(3) 0.017(2) Uani 1 1 d . . .
H25A H 0.5042 -0.1897 0.2877 0.021 Uiso 1 1 calc R . .
C26 C 0.5602(8) -0.0840(4) 0.3058(3) 0.020(2) Uani 1 1 d . . .
H26A H 0.5382 -0.0360 0.2866 0.024 Uiso 1 1 calc R . .
C27 C 0.5132(8) -0.0855(4) 0.3753(3) 0.022(2) Uani 1 1 d . . .
H27A H 0.5610 -0.0472 0.4000 0.027 Uiso 1 1 calc R . .
H27B H 0.5384 -0.1321 0.3951 0.027 Uiso 1 1 calc R . .
C28 C 0.3590(8) -0.0747(4) 0.3808(4) 0.029(2) Uani 1 1 d . . .
H28A H 0.3348 -0.0257 0.3661 0.035 Uiso 1 1 calc R . .
H28B H 0.3306 -0.0796 0.4270 0.035 Uiso 1 1 calc R . .
C29 C 0.2819(8) -0.1300(4) 0.3392(3) 0.0239(19) Uani 1 1 d . . .
H29A H 0.2950 -0.1784 0.3582 0.029 Uiso 1 1 calc R . .
H29B H 0.1822 -0.1191 0.3400 0.029 Uiso 1 1 calc R . .
C30 C 0.3320(7) -0.1303(4) 0.2685(3) 0.023(2) Uani 1 1 d . . .
H30A H 0.2840 -0.1686 0.2440 0.027 Uiso 1 1 calc R . .
H30B H 0.3097 -0.0838 0.2478 0.027 Uiso 1 1 calc R . .
C31 C 0.7730(8) 0.1631(4) 0.1561(3) 0.021(2) Uani 1 1 d . . .
H31A H 0.7338 0.1991 0.1871 0.025 Uiso 1 1 calc R . .
C32 C 0.6605(8) 0.1413(4) 0.1082(4) 0.016(2) Uani 1 1 d . . .
C33 C 0.8927(8) 0.1976(4) 0.1205(4) 0.025(2) Uani 1 1 d . . .
H33A H 0.8590 0.2350 0.0902 0.030 Uiso 1 1 calc R . .
H33B H 0.9564 0.2202 0.1521 0.030 Uiso 1 1 calc R . .
Cl1 Cl 0.5453(2) 0.14065(11) 0.30998(10) 0.0243(5) Uani 1 1 d . . .
O4 O 0.4866(7) 0.1271(3) 0.2479(3) 0.051(2) Uani 1 1 d . . .
O5 O 0.6586(6) 0.0931(3) 0.3195(3) 0.0540(19) Uani 1 1 d . . .
O6 O 0.5969(7) 0.2117(3) 0.3128(3) 0.0533(19) Uani 1 1 d . . .
O7 O 0.4505(7) 0.1300(4) 0.3610(3) 0.063(2) Uani 1 1 d . . .
O8 O 0.6741(5) 0.2941(2) -0.0146(2) 0.0225(14) Uani 1 1 d . . .
O9 O 0.4195(5) 0.1304(3) -0.0071(2) 0.0284(15) Uani 1 1 d . . .
O10 O 0.8617(5) -0.1705(3) 0.4029(2) 0.0314(15) Uani 1 1 d . . .

loop_
_atom_site_aniso_label
_atom_site_aniso_U_11
_atom_site_aniso_U_22
_atom_site_aniso_U_33
_atom_site_aniso_U_23
_atom_site_aniso_U_13
_atom_site_aniso_U_12
Pd1 0.0138(3) 0.0173(3) 0.0196(3) 0.0013(3) -0.0003(3) -0.0005(3)
P1 0.0151(13) 0.0192(13) 0.0182(11) -0.0003(10) -0.0004(11) 0.0009(10)
P2 0.0145(13) 0.0234(12) 0.0203(11) 0.0009(9) 0.0020(12) 0.0014(11)
N1 0.021(4) 0.028(4) 0.017(4) -0.001(3) -0.004(3) 0.001(3)
N2 0.018(4) 0.020(4) 0.016(4) -0.003(3) 0.003(3) 0.006(3)
N3 0.019(4) 0.033(4) 0.010(3) 0.013(3) -0.004(4) 0.005(4)
O1 0.020(4) 0.040(4) 0.046(4) 0.007(3) 0.015(3) 0.006(3)
O2 0.021(4) 0.025(4) 0.042(4) 0.011(3) -0.008(3) -0.002(3)
O3 0.026(4) 0.020(3) 0.017(3) 0.001(3) -0.002(3) -0.004(3)
C1 0.024(5) 0.013(5) 0.026(5) 0.007(4) 0.008(5) -0.002(4)
C2 0.019(5) 0.029(5) 0.020(4) -0.004(4) -0.005(4) -0.010(5)
C3 0.019(6) 0.024(5) 0.027(5) 0.012(4) 0.006(4) -0.002(4)
C4 0.018(5) 0.028(5) 0.033(5) 0.016(5) -0.005(4) -0.004(5)
C5 0.014(6) 0.034(6) 0.036(5) 0.007(4) -0.012(5) -0.008(4)
C6 0.022(5) 0.015(5) 0.030(5) -0.001(4) -0.006(4) 0.000(4)
C7 0.020(6) 0.026(5) 0.013(4) 0.005(4) -0.009(4) -0.005(4)
C8 0.028(6) 0.030(5) 0.023(5) 0.001(4) -0.006(5) -0.010(5)
C9 0.036(7) 0.028(5) 0.033(5) -0.010(4) 0.002(5) 0.011(4)
C10 0.027(6) 0.040(6) 0.026(5) -0.009(4) 0.002(5) 0.013(5)
C11 0.023(5) 0.046(6) 0.019(4) 0.003(4) -0.005(5) -0.005(5)
C12 0.016(5) 0.037(5) 0.019(4) -0.002(4) 0.000(5) 0.012(5)
C13 0.020(5) 0.019(5) 0.018(4) 0.003(4) -0.003(4) 0.008(4)
C14 0.028(5) 0.026(5) 0.018(4) 0.004(4) 0.001(4) 0.008(5)
C15 0.017(6) 0.028(5) 0.035(5) -0.006(4) 0.004(5) -0.008(4)
C16 0.026(6) 0.021(5) 0.040(6) -0.007(4) -0.011(5) -0.004(4)
C17 0.023(6) 0.031(6) 0.030(5) -0.011(4) -0.003(5) -0.001(5)
C18 0.017(5) 0.037(6) 0.033(5) 0.001(5) -0.003(4) 0.005(5)
C19 0.021(5) 0.020(5) 0.019(5) 0.000(4) -0.005(4) -0.006(4)
C20 0.031(6) 0.022(5) 0.033(5) -0.001(4) -0.007(5) -0.011(5)
C21 0.038(7) 0.035(6) 0.029(5) -0.005(5) -0.004(5) 0.015(5)
C22 0.012(5) 0.041(6) 0.031(5) -0.015(4) -0.008(5) 0.006(5)
C23 0.016(5) 0.035(6) 0.039(6) -0.011(5) 0.009(5) -0.013(5)
C24 0.020(5) 0.016(5) 0.034(5) -0.005(4) 0.003(5) -0.010(4)
C25 0.020(5) 0.020(5) 0.013(4) 0.004(4) 0.008(4) 0.001(4)
C26 0.012(5) 0.025(5) 0.023(5) 0.007(4) -0.004(4) -0.002(4)
C27 0.014(5) 0.031(5) 0.022(5) -0.009(4) -0.001(4) -0.005(4)
C28 0.023(6) 0.035(6) 0.030(5) 0.005(4) 0.008(5) -0.006(5)
C29 0.011(4) 0.031(5) 0.029(5) 0.007(4) 0.011(4) 0.006(4)
C30 0.011(5) 0.027(5) 0.030(5) 0.004(4) 0.006(4) -0.004(4)
C31 0.022(5) 0.015(4) 0.024(5) 0.002(3) -0.005(4) -0.007(4)
C32 0.010(5) 0.017(5) 0.021(5) 0.004(4) 0.004(4) 0.001(4)
C33 0.013(5) 0.028(5) 0.033(5) 0.002(4) 0.001(4) 0.004(4)
Cl1 0.0192(12) 0.0267(13) 0.0270(13) -0.0015(10) 0.0002(11) 0.0005(10)
O4 0.036(5) 0.090(5) 0.029(3) -0.016(4) -0.017(4) -0.009(4)
O5 0.058(5) 0.058(4) 0.046(4) 0.003(4) 0.006(4) 0.031(4)
O6 0.071(5) 0.030(4) 0.059(4) 0.008(4) -0.012(5) -0.001(3)
O7 0.030(4) 0.122(7) 0.037(4) -0.004(4) 0.005(4) -0.008(5)
O8 0.015(3) 0.027(3) 0.026(3) 0.001(2) -0.007(3) 0.002(3)
O9 0.018(3) 0.042(4) 0.025(3) 0.009(3) 0.001(3) 0.000(3)
O10 0.025(4) 0.045(4) 0.024(3) 0.006(3) -0.006(3) 0.006(3)

loop_
_atom_type_symbol
_atom_type_description
_atom_type_scat_dispersion_real
_atom_type_scat_dispersion_imag
_atom_type_scat_source
C C 0.0033 0.0016 'International Tables Vol C Tables 4.2.6.8 and 6.1.1.4'
H H 0.0000 0.0000 'International Tables Vol C Tables 4.2.6.8 and 6.1.1.4'
N N 0.0061 0.0033 'International Tables Vol C Tables 4.2.6.8 and 6.1.1.4'
O O 0.0106 0.0060 'International Tables Vol C Tables 4.2.6.8 and 6.1.1.4'
P P 0.1023 0.0942 'International Tables Vol C Tables 4.2.6.8 and 6.1.1.4'
Cl Cl 0.1484 0.1585 'International Tables Vol C Tables 4.2.6.8 and 6.1.1.4'
Pd Pd -0.9988 1.0072 'International Tables Vol C Tables 4.2.6.8 and 6.1.1.4'

loop_
_geom_angle_atom_site_label_1
_geom_angle_atom_site_label_2
_geom_angle_atom_site_label_3
_geom_angle
_geom_angle_site_symmetry_1
_geom_angle_site_symmetry_3
_geom_angle_publ_flag
O3 Pd1 N1 80.0(2) . . ?
O3 Pd1 P2 174.60(16) . . ?
N1 Pd1 P2 96.74(16) . . ?
O3 Pd1 P1 93.83(15) . . ?
N1 Pd1 P1 173.63(16) . . ?
P2 Pd1 P1 89.36(8) . . ?
N2 P1 C7 104.3(3) . . ?
N2 P1 C1 110.6(3) . . ?
C7 P1 C1 105.4(3) . . ?
N2 P1 Pd1 119.9(2) . . ?
C7 P1 Pd1 108.1(3) . . ?
C1 P1 Pd1 107.5(3) . . ?
N3 P2 C13 106.5(3) . . ?
N3 P2 C19 109.5(3) . . ?
C13 P2 C19 104.5(3) . . ?
N3 P2 Pd1 113.8(2) . . ?
C13 P2 Pd1 109.5(2) . . ?
C19 P2 Pd1 112.5(3) . . ?
C31 N1 Pd1 112.6(4) . . ?
C25 N2 P1 130.1(5) . . ?
C26 N3 P2 124.7(5) . . ?
C32 O3 Pd1 117.9(5) . . ?
C2 C1 C6 117.7(8) . . ?
C2 C1 P1 121.5(6) . . ?
C6 C1 P1 120.8(6) . . ?
C1 C2 C3 122.1(7) . . ?
C2 C3 C4 119.6(8) . . ?
C5 C4 C3 119.7(8) . . ?
C4 C5 C6 121.6(8) . . ?
C5 C6 C1 119.2(8) . . ?
C8 C7 C12 119.7(7) . . ?
C8 C7 P1 123.1(6) . . ?
C12 C7 P1 117.1(6) . . ?
C7 C8 C9 119.9(7) . . ?
C10 C9 C8 119.8(7) . . ?
C11 C10 C9 120.0(8) . . ?
C10 C11 C12 121.2(8) . . ?
C11 C12 C7 119.4(7) . . ?
C14 C13 C18 115.9(7) . . ?
C14 C13 P2 123.1(6) . . ?
C18 C13 P2 120.7(6) . . ?
C15 C14 C13 122.7(7) . . ?
C14 C15 C16 119.9(8) . . ?
C15 C16 C17 119.5(8) . . ?
C18 C17 C16 121.2(8) . . ?
C17 C18 C13 120.8(8) . . ?
C20 C19 C24 118.8(8) . . ?
C20 C19 P2 120.4(6) . . ?
C24 C19 P2 120.8(6) . . ?
C19 C20 C21 121.5(8) . . ?
C20 C21 C22 119.8(8) . . ?
C23 C22 C21 118.8(8) . . ?
C24 C23 C22 121.6(8) . . ?
C23 C24 C19 119.4(8) . . ?
N2 C25 C30 112.7(6) . . ?
N2 C25 C26 112.6(6) . . ?
C30 C25 C26 109.5(6) . . ?
N3 C26 C27 109.1(6) . . ?
N3 C26 C25 110.3(6) . . ?
C27 C26 C25 110.4(6) . . ?
C26 C27 C28 111.7(7) . . ?
C27 C28 C29 110.6(7) . . ?
C30 C29 C28 112.0(6) . . ?
C25 C30 C29 110.5(6) . . ?
N1 C31 C33 110.2(6) . . ?
N1 C31 C32 110.8(6) . . ?
C33 C31 C32 110.8(6) . . ?
O2 C32 O3 124.7(7) . . ?
O2 C32 C31 117.5(7) . . ?
O3 C32 C31 117.8(7) . . ?
O1 C33 C31 107.4(6) . . ?
O7 Cl1 O6 109.5(4) . . ?
O7 Cl1 O4 112.3(4) . . ?
O6 Cl1 O4 110.2(4) . . ?
O7 Cl1 O5 108.4(4) . . ?
O6 Cl1 O5 107.5(4) . . ?
O4 Cl1 O5 108.8(4) . . ?

loop_
_geom_bond_atom_site_label_1
_geom_bond_atom_site_label_2
_geom_bond_distance
_geom_bond_site_symmetry_2
_geom_bond_publ_flag
Pd1 O3 2.061(5) . ?
Pd1 N1 2.085(5) . ?
Pd1 P2 2.226(2) . ?
Pd1 P1 2.244(2) . ?
P1 N2 1.634(6) . ?
P1 C7 1.803(8) . ?
P1 C1 1.809(8) . ?
P2 N3 1.627(6) . ?
P2 C13 1.795(8) . ?
P2 C19 1.823(8) . ?
N1 C31 1.496(8) . ?
N2 C25 1.474(8) . ?
N3 C26 1.479(9) . ?
O1 C33 1.413(8) . ?
O2 C32 1.232(8) . ?
O3 C32 1.275(8) . ?
C1 C2 1.377(10) . ?
C1 C6 1.425(9) . ?
C2 C3 1.384(9) . ?
C3 C4 1.387(9) . ?
C4 C5 1.359(10) . ?
C5 C6 1.392(9) . ?
C7 C8 1.388(9) . ?
C7 C12 1.388(9) . ?
C8 C9 1.400(10) . ?
C9 C10 1.373(9) . ?
C10 C11 1.371(9) . ?
C11 C12 1.385(9) . ?
C13 C14 1.406(9) . ?
C13 C18 1.414(9) . ?
C14 C15 1.363(10) . ?
C15 C16 1.366(9) . ?
C16 C17 1.382(10) . ?
C17 C18 1.365(10) . ?
C19 C20 1.367(10) . ?
C19 C24 1.396(9) . ?
C20 C21 1.377(10) . ?
C21 C22 1.378(10) . ?
C22 C23 1.377(10) . ?
C23 C24 1.369(10) . ?
C25 C30 1.512(10) . ?
C25 C26 1.549(10) . ?
C26 C27 1.497(9) . ?
C27 C28 1.517(10) . ?
C28 C29 1.535(9) . ?
C29 C30 1.527(9) . ?
C31 C33 1.515(10) . ?
C31 C32 1.524(10) . ?
Cl1 O7 1.408(6) . ?
Cl1 O6 1.417(5) . ?
Cl1 O4 1.418(6) . ?
Cl1 O5 1.427(5) . ?
